data_4114679
loop_
_publ_author_name
'Song Ye'
'Zheng-Zheng Huang'
'Chun-An Xia'
'Yong Tang'
'Li-Xin Dai'

_publ_section_title
;
 A Novel Chiral Sulfonium Yilde: Highly Enantioselective Synthesis of
 Vinylcyclopropanes
;
_journal_name_full 'Journal of the American Chemical Society'
_journal_page_first 2432
_journal_page_last 2433
_journal_paper_doi 10.1021/ja0172969
_journal_volume 124
_journal_year 2002
_chemical_formula_sum 'C17 H35 Br O S Si'
_space_group_IT_number 4
_symmetry_cell_setting monoclinic
_symmetry_Int_Tables_number 4
_symmetry_space_group_name_Hall 'P 2yb'
_symmetry_space_group_name_H-M 'P 1 21 1'
_audit_creation_date 'Fri Apr  7 14:39:57 2001'
_audit_creation_method 'from TEXRAY.INF file'
_cell_angle_alpha 90
_cell_angle_beta 91.74(3)
_cell_angle_gamma 90
_cell_formula_units_Z 2.00
_cell_length_a 7.621(2)
_cell_length_b 9.817(2)
_cell_length_c 14.663(4)
_cell_measurement_reflns_used 14
_cell_measurement_temperature 20.0
_cell_measurement_theta_max 21.34
_cell_measurement_theta_min 13.91
_cell_volume 1096.5(5)
_computing_cell_refinement 'MSC/AFC Diffractometer Control'
_computing_data_collection 'MSC/AFC Diffractometer Control'
_computing_data_reduction 'teXsan: PROCESS (MSC)'
_computing_publication_material 'teXsan: FINISH (MSC)'
_computing_structure_refinement 'teXsan: LS (MSC)'
_computing_structure_solution SHELXS86
_diffrn_ambient_temperature 20.0
_diffrn_measurement_device AFC7R
_diffrn_measurement_method 'omega/2-theta scans'
_diffrn_orient_matrix_UB_11 0.02257
_diffrn_orient_matrix_UB_12 0.06694
_diffrn_orient_matrix_UB_13 -0.04969
_diffrn_orient_matrix_UB_21 -0.03337
_diffrn_orient_matrix_UB_22 -0.07030
_diffrn_orient_matrix_UB_23 -0.04674
_diffrn_orient_matrix_UB_31 -0.12495
_diffrn_orient_matrix_UB_32 0.03087
_diffrn_orient_matrix_UB_33 0.00133
_diffrn_radiation_monochromator graphite
_diffrn_radiation_source 'X-ray tube'
_diffrn_radiation_type MoKalpha
_diffrn_radiation_wavelength 0.7107
_diffrn_reflns_av_R_equivalents 9.39
_diffrn_reflns_limit_h_max 9
_diffrn_reflns_limit_h_min 0
_diffrn_reflns_limit_k_max 11
_diffrn_reflns_limit_k_min 0
_diffrn_reflns_limit_l_max 16
_diffrn_reflns_limit_l_min -7
_diffrn_reflns_number 2334
_diffrn_reflns_theta_max 25.4902
_diffrn_standards_decay_% 0.94
_diffrn_standards_interval_count 200
_diffrn_standards_number 3
_exptl_absorpt_coefficient_mu_cm 20.285
_exptl_crystal_colour colorless
_exptl_crystal_density_diffrn 1.198
_exptl_crystal_description prismatic
_exptl_crystal_F_000 420.00
_exptl_crystal_size_max 0.300
_exptl_crystal_size_min 0.200
_refine_diff_density_max -1.01330
_refine_diff_density_min 0.47270
_refine_ls_extinction_coef 0.00000
_refine_ls_extinction_method Zachariasen_type_2_gaussian_isotropic
_refine_ls_goodness_of_fit_obs 2.440
_refine_ls_matrix_type full
_refine_ls_number_parameters 174
_refine_ls_number_reflns 1344
_refine_ls_number_restraints 0
_refine_ls_R_factor_obs 0.0620
_refine_ls_shift/esd_max 0.0160
_refine_ls_structure_factor_coef F
_refine_ls_weighting_scheme sigma
_refine_ls_wR_factor_obs 0.0690
_cod_data_source_file ja0172969_s2_1.cif
_cod_data_source_block master_file_afc7*.xtl
_cod_original_sg_symbol_H-M 'P 21 '
_cod_original_formula_sum 'C17 H35 O S Br Si'
_cod_database_code 4114679

loop_
_symmetry_equiv_pos_as_xyz
'   +x,   +y,   +z'
'   -x,1/2+y,   -z'

loop_
_atom_site_aniso_label
_atom_site_aniso_U_11
_atom_site_aniso_U_22
_atom_site_aniso_U_33
_atom_site_aniso_U_12
_atom_site_aniso_U_13
_atom_site_aniso_U_23
Br 0.0543(6) 0.0409(6) 0.140(1) -0.0007(9) 0.0055(6) 0.007(1)
S 0.048(1) 0.048(2) 0.081(2) 0.000(1) 0.007(1) -0.009(2)
Si 0.108(3) 0.182(6) 0.092(4) -0.009(7) 0.011(3) -0.005(7)
O 0.043(4) 0.040(5) 0.156(10) 0.008(4) 0.021(5) 0.000(5)
C1 0.041(5) 0.043(6) 0.082(8) 0.003(8) 0.007(5) 0.03(1)
C2 0.054(9) 0.026(7) 0.12(2) -0.006(6) 0.025(9) -0.006(7)
C3 0.08(1) 0.062(10) 0.09(1) 0.002(8) 0.01(1) 0.031(10)
C4 0.080(10) 0.06(1) 0.10(1) 0.002(7) 0.033(9) -0.001(9)
C5 0.13(2) 0.07(1) 0.13(2) 0.04(1) 0.07(1) -0.01(1)
C6 0.10(1) 0.044(9) 0.08(1) -0.010(8) 0.04(1) -0.022(9)
C7 0.09(1) 0.09(1) 0.06(1) -0.043(9) 0.001(9) -0.003(9)
C8 0.10(1) 0.11(2) 0.14(2) -0.07(1) -0.018(10) 0.00(1)
C9 0.16(2) 0.12(2) 0.11(2) -0.06(2) 0.03(2) -0.05(2)
C10 0.14(2) 0.10(2) 0.14(2) -0.01(1) 0.01(2) 0.04(1)
C11 0.10(1) 0.056(8) 0.05(1) -0.006(8) 0.008(8) -0.005(8)
C12 0.069(9) 0.064(9) 0.14(2) 0.012(8) -0.02(1) -0.04(1)
C13 0.076(9) 0.09(2) 0.12(1) -0.007(9) 0.006(10) -0.02(1)
C14 0.066(9) 0.053(8) 0.10(1) 0.002(8) -0.008(8) -0.002(9)

loop_
_atom_site_label
_atom_site_fract_x
_atom_site_fract_y
_atom_site_fract_z
_atom_site_U_iso_or_equiv
_atom_site_thermal_displace_type
Br 0.2782(1) 0.4141 0.9070(1) 0.0783 Uij
S -0.1634(4) 0.4465(3) 0.9876(2) 0.0588 Uij
Si -0.2501(6) 0.411(1) 0.6221(3) 0.1274 Uij
O -0.1441(10) 0.2189(8) 1.1006(8) 0.0795 Uij
C1 -0.332(1) 0.422(2) 1.0710(8) 0.0554 Uij
C2 -0.299(2) 0.287(1) 1.128(1) 0.0652 Uij
C3 -0.308(2) 0.332(2) 1.223(1) 0.0759 Uij
C4 -0.502(2) 0.374(2) 1.240(1) 0.0825 Uij
C5 -0.513(3) 0.510(2) 1.187(1) 0.1072 Uij
C6 -0.336(3) 0.529(2) 1.148(1) 0.0744 Uij
C7 -0.216(2) 0.478(2) 1.223(1) 0.0776 Uij
C8 -0.016(2) 0.466(2) 1.199(1) 0.1165 Uij
C9 -0.224(4) 0.554(3) 1.310(2) 0.1298 Uij
C10 -0.233(3) 0.224(2) 1.296(2) 0.1263 Uij
C11 -0.224(2) 0.316(2) 0.905(1) 0.0656 Uij
C12 -0.186(2) 0.349(2) 0.812(1) 0.0924 Uij
C13 -0.288(2) 0.374(2) 0.744(1) 0.0978 Uij
C14 -0.248(2) 0.594(2) 0.935(1) 0.0720 Uij
C15 -0.019(3) 0.396(4) 0.598(2) 0.190(10) Uij
C16 -0.421(5) 0.348(4) 0.556(2) 0.26(2) Uij
C17 -0.272(3) 0.615(3) 0.591(2) 0.166(9) Uij
H1 -0.4437 0.4179 1.0410 0.0646 Uij
H2 -0.3958 0.2280 1.1163 0.0938 Uij
H3 -0.5221 0.3870 1.3031 0.1163 Uij
H4 -0.5826 0.3092 1.2156 0.1163 Uij
H5 -0.5395 0.5819 1.2278 0.1371 Uij
H6 -0.6010 0.5042 1.1404 0.1140 Uij
H7 -0.3107 0.6192 1.1292 0.0912 Uij
H8 -0.0064 0.4268 1.1397 0.1371 Uij
H9 0.0442 0.4100 1.2423 0.1371 Uij
H10 0.0362 0.5541 1.1990 0.1371 Uij
H11 -0.1646 0.6393 1.3050 0.1988 Uij
H12 -0.1656 0.5026 1.3581 0.1988 Uij
H13 -0.3413 0.5689 1.3256 0.1988 Uij
H14 -0.2968 0.1412 1.2887 0.1197 Uij
H15 -0.1123 0.2073 1.2846 0.1197 Uij
H16 -0.2449 0.2583 1.3552 0.1197 Uij
H17 -0.3473 0.3011 0.9074 0.0846 Uij
H18 -0.1635 0.2349 0.9205 0.0846 Uij
H19 -0.1169 0.2745 0.7913 0.1148 Uij
H20 -0.1137 0.4282 0.8160 0.1148 Uij
H21 -0.3517 0.4513 0.7631 0.1068 Uij
H22 -0.3630 0.2968 0.7416 0.1068 Uij
H23 -0.1699 0.6225 0.8883 0.0926 Uij
H24 -0.3596 0.5763 0.9084 0.0926 Uij
H25 -0.2551 0.6651 0.9788 0.0926 Uij
H26 0.0447 0.4668 0.6318 0.2368 Uij
H27 0.0251 0.3113 0.6154 0.2368 Uij
H28 -0.0022 0.4123 0.5348 0.2368 Uij
H29 -0.4142 0.2486 0.5649 0.2641 Uij
H30 -0.3914 0.3652 0.4948 0.2641 Uij
H31 -0.5200 0.3827 0.5740 0.2641 Uij
H32 -0.2365 0.6306 0.5307 0.1891 Uij
H33 -0.3873 0.6449 0.5988 0.1585 Uij
H34 -0.1940 0.6659 0.6321 0.1891 Uij
H35 -0.0393 0.1734 1.0825 0.1983 Uij

loop_
_atom_type_symbol
_atom_type_oxidation_number
_atom_type_number_in_cell
_atom_type_scat_dispersion_real
_atom_type_scat_dispersion_imag
_atom_type_scat_source
C 0 34 0.003 0.002 'International Tables'
H 0 70 0.000 0.000 'International Tables'
O 0 2 0.011 0.006 'International Tables'
S 0 2 0.125 0.123 'International Tables'
Si 0 2 0.082 0.070 'International Tables'
Br 0 2 -0.290 2.459 'International Tables'

loop_
_geom_angle_atom_site_label_1
_geom_angle_atom_site_label_2
_geom_angle_atom_site_label_3
_geom_angle
_geom_angle_publ_flag
C(1) S C(11) 100.7(7) yes
C(1) S C(14) 98.7(7) yes
C(11) S C(14) 101.8(8) yes
C(13) Si C(15) 110(1) yes
C(13) Si C(16) 109(1) yes
C(13) Si C(17) 112(1) yes
C(15) Si C(16) 125(1) yes
C(15) Si C(17) 96(1) yes
C(16) Si C(17) 99(1) yes
S C(1) C(2) 111.4(9) yes
S C(1) C(6) 115(1) yes
C(2) C(1) C(6) 100(1) yes
O C(2) C(1) 111(1) yes
O C(2) C(3) 118(1) yes
C(1) C(2) C(3) 103(1) yes
C(2) C(3) C(4) 107(1) yes
C(2) C(3) C(7) 103(1) yes
C(2) C(3) C(10) 114(1) yes
C(4) C(3) C(7) 100(1) yes
C(4) C(3) C(10) 113(1) yes
C(7) C(3) C(10) 116(1) yes
C(3) C(4) C(5) 101(1) yes
C(4) C(5) C(6) 105(1) yes
C(1) C(6) C(5) 103(1) yes
C(1) C(6) C(7) 106(1) yes
C(5) C(6) C(7) 102(1) yes
C(3) C(7) C(6) 92(1) yes
C(3) C(7) C(8) 111(1) yes
C(3) C(7) C(9) 114(1) yes
C(6) C(7) C(8) 115(1) yes
C(6) C(7) C(9) 115(1) yes
C(8) C(7) C(9) 107(1) yes
S C(11) C(12) 114(1) yes
C(11) C(12) C(13) 130(1) yes
Si C(13) C(12) 133(1) yes

loop_
_geom_bond_atom_site_label_1
_geom_bond_atom_site_label_2
_geom_bond_distance
_geom_bond_publ_flag
S C(1) 1.816(10) yes
S C(11) 1.81(2) yes
S C(14) 1.76(1) yes
Si C(13) 1.85(2) yes
Si C(15) 1.81(2) yes
Si C(16) 1.71(4) yes
Si C(17) 2.06(3) yes
O C(2) 1.43(2) yes
C(1) C(2) 1.58(2) yes
C(1) C(6) 1.54(2) yes
C(2) C(3) 1.47(2) yes
C(3) C(4) 1.56(2) yes
C(3) C(7) 1.60(2) yes
C(3) C(10) 1.59(3) yes
C(4) C(5) 1.54(2) yes
C(5) C(6) 1.50(2) yes
C(6) C(7) 1.49(3) yes
C(7) C(8) 1.58(2) yes
C(7) C(9) 1.48(2) yes
C(11) C(12) 1.44(2) yes
C(12) C(13) 1.27(2) yes
